data_2101467
loop_
_publ_author_name
'Hirano, A.'
'Kubozono, Y.'
'Maeda, H.'
'Ishida, H.'
'Kashino, S.'

_publ_section_title
;
 Structure of ammonium hydrogen succinate above and below the phase
 transition around 170K
;
_journal_issue 2
_journal_name_full 'Acta Crystallographica Section B'
_journal_page_first 323
_journal_page_last 327
_journal_paper_doi 10.1107/S0108768195012432
_journal_volume 52
_journal_year 1996
_chemical_formula_sum 'C4 H9 N O4'
_chemical_formula_weight 135.119
_space_group_IT_number 2
_space_group_name_Hall '-P 1'
_space_group_name_H-M_alt 'P -1'
_symmetry_cell_setting triclinic
_symmetry_space_group_name_Hall '-P 1'
_symmetry_space_group_name_H-M 'P -1'
_atom_type_scat_source
;Cromer & Waber (1974) for non-H atoms and
Stewart, Davidson & Simpson (1992) for H atoms
;
_cell_angle_alpha 91.480(10)
_cell_angle_beta 93.178(9)
_cell_angle_gamma 100.850(6)
_cell_formula_units_Z 2
_cell_length_a 7.4384(6)
_cell_length_b 8.8222(7)
_cell_length_c 4.6875(6)
_cell_measurement_reflns_used 25
_cell_measurement_temperature 150
_cell_measurement_theta_max 11.5
_cell_measurement_theta_min 10
_cell_volume 301.44(5)
_diffrn_measurement_device 'Rigaku AFC-5R'
_diffrn_measurement_method \w-2\q
_diffrn_radiation_type MoK\a
_diffrn_radiation_wavelength 0.71073
_diffrn_reflns_av_R_equivalents 0.037
_diffrn_reflns_limit_h_max 11
_diffrn_reflns_limit_h_min -11
_diffrn_reflns_limit_k_max 13
_diffrn_reflns_limit_k_min -13
_diffrn_reflns_limit_l_max 7
_diffrn_reflns_limit_l_min 0
_diffrn_reflns_theta_max 32.5
_diffrn_standards_decay_% 2
_exptl_absorpt_coefficient_mu 0.122
_exptl_absorpt_correction_type none
_exptl_crystal_colour colourless
_exptl_crystal_density_diffrn 1.488
_exptl_crystal_description prism
_exptl_crystal_F_000 144
_exptl_crystal_size_max 0.43
_exptl_crystal_size_mid 0.24
_exptl_crystal_size_min 0.23
_refine_diff_density_max 0.3
_refine_diff_density_min -0.3
_refine_ls_extinction_coef 'g = 4.63E-6'
_refine_ls_extinction_method 'I~corr~ = I~o~(1 + gI~c~)'
_refine_ls_goodness_of_fit_obs 1.25
_refine_ls_hydrogen_treatment refall
_refine_ls_number_parameters 123
_refine_ls_number_reflns 1522
_refine_ls_R_factor_obs 0.038
_refine_ls_shift/esd_max 0.49
_refine_ls_structure_factor_coef F
_refine_ls_weighting_details 'w = 1/\s^2^(F~o~)'
_refine_ls_weighting_scheme calc
_refine_ls_wR_factor_obs 0.043
_reflns_number_observed 1522
_reflns_observed_criterion I~o~>3.0\s(I)
_cod_data_source_file as0697.cif
_cod_data_source_block as0697c
_cod_depositor_comments
;
The following automatic conversions were performed:

'_refine_ls_weighting_scheme' value 'w = 1/\s^2^(F~o~)' was changed
to 'calc'. New tag '_refine_ls_weighting_details' was created. The
value of the new tag was set to 'w = 1/\s^2^(F~o~)'.

Automatic conversion script
Id: cif_fix_values 3143 2015-03-26 13:38:13Z robertas 
;
_cod_original_formula_sum 'C4 H9 N1 O4'
_cod_database_code 2101467

loop_
_space_group_symop_id
_space_group_symop_operation_xyz
1 x,y,z
2 -x,-y,-z

loop_
_atom_site_label
_atom_site_fract_x
_atom_site_fract_y
_atom_site_fract_z
O(1) .30360(10) .03150(10) .2486(2)
O(2) .03260(10) .10080(10) .1957(2)
O(3) .41320(10) .41620(10) .1702(2)
O(4) .27340(10) .61330(10) .2546(2)
N(1) .3274(2) .80860(10) -.2264(3)
C(1) .1939(2) .11250(10) .3192(3)
C(2) .2392(2) .22910(10) .5658(3)
C(3) .1851(2) .38360(10) .5086(3)
C(4) .2974(2) .48020(10) .2977(3)
H(1) .012(6) .030(5) .061(9)
H(2) .365(2) .242(2) .621(4)
H(3) .171(2) .184(2) .722(4)
H(4) .053(3) .368(2) .443(4)
H(5) .192(2) .448(2) .692(4)
H(6) .466(5) .480(5) .050(10)
H(7) .295(3) .748(3) -.393(6)
H(8) .245(4) .867(3) -.202(5)
H(9) .437(3) .864(2) -.231(4)
H(10) .327(2) .740(2) -.075(4)

loop_
_geom_angle_atom_site_label_1
_geom_angle_atom_site_label_2
_geom_angle_atom_site_label_3
_geom_angle
O(1) C(1) O(2) 123.00(10)
O(1) C(1) C(2) 121.50(10)
O(2) C(1) C(2) 115.40(10)
O(3) C(4) O(4) 123.90(10)
O(3) C(4) C(3) 116.20(10)
O(4) C(4) C(3) 119.80(10)
C(1) C(2) C(3) 114.40(10)
C(2) C(3) C(4) 115.10(10)
C(1) O(2) H(1) 112(3)
C(4) O(3) H(6) 108(3)
H(7) N(1) H(8) 109(2)
H(7) N(1) H(9) 111(2)
H(7) N(1) H(10) 107(2)
H(8) N(1) H(9) 112(2)
H(8) N(1) H(10) 110(2)
H(9) N(1) H(10) 109(2)

loop_
_geom_bond_atom_site_label_1
_geom_bond_atom_site_label_2
_geom_bond_distance
C(1) C(2) 1.5080(10)
C(2) C(3) 1.5180(10)
C(3) C(4) 1.5060(10)
C(1) O(1) 1.2340(10)
C(1) O(2) 1.2880(10)
C(4) O(3) 1.2810(10)
C(4) O(4) 1.2400(10)
O(2) H(1) 0.86(4)
O(3) H(6) 0.86(5)
C(2) H(2) 0.94(2)
C(2) H(3) 0.97(2)
C(3) H(4) 1.00(2)
C(3) H(5) 1.01(2)
N(1) H(7) 0.93(3)
N(1) H(8) 0.88(3)
N(1) H(9) 0.87(2)
N(1) H(10) 0.94(2)
